data_4502734
loop_
_publ_author_name
'Delgado, Fernando S.'
'Jim\'enez, Claudio A.'
'Lorenzo-Luis, Pablo'
'Pas\'an, Jorge'
'Fabelo, Oscar'
'Ca\~nadillas-Delgado, Laura'
'Lloret, Frances'
'Julve, Miguel'
'Ruiz-P\'erez, Catalina'

_publ_section_title
;
 Novel Malonate-Containing Coordination Compounds with Ligands Having N-
 and NO-Donors: Synthesis, Structures, and Magnetic Properties
;
_journal_issue 2
_journal_name_full 'Crystal Growth &amp; Design'
_journal_page_first 599
_journal_paper_doi 10.1021/cg200675u
_journal_volume 12
_journal_year 2012
_chemical_formula_sum 'C20 H32 Cu2 N4 O17'
_chemical_formula_weight 727.58
_chemical_name_systematic
;
 ?
;
_space_group_IT_number 2
_symmetry_cell_setting triclinic
_symmetry_Int_Tables_number 2
_symmetry_space_group_name_Hall '-P 1'
_symmetry_space_group_name_H-M 'P -1'
_atom_sites_solution_hydrogens geom
_atom_sites_solution_primary direct
_atom_sites_solution_secondary difmap
_audit_creation_method SHELXL-97
_cell_angle_alpha 74.138(8)
_cell_angle_beta 82.298(6)
_cell_angle_gamma 86.668(6)
_cell_formula_units_Z 2
_cell_length_a 7.2818(4)
_cell_length_b 11.8131(12)
_cell_length_c 17.4336(13)
_cell_measurement_temperature 293(2)
_cell_volume 1429.2(2)
_computing_cell_refinement 'Dirax/lsq (Duisenberg & Schreurs, 1989-2000)'
_computing_data_collection 'Collect (Nonius BV, 1997-2000)'
_computing_data_reduction 'EvalCCD (Duisenberg & Schreurs 1990-2000)'
_computing_molecular_graphics 'Ortep-3 for Windows (Farrugia, 1997)'
_computing_publication_material 'WinGX publication routines (Farrugia, 1999)'
_computing_structure_refinement 'SHELXL-97 (Sheldrick, 1997)'
_computing_structure_solution 'SHELXS-97 (Sheldrick, 1997)'
_diffrn_ambient_temperature 293(2)
_diffrn_detector 'CCD plate'
_diffrn_detector_area_resol_mean 9
_diffrn_measured_fraction_theta_full 0.953
_diffrn_measured_fraction_theta_max 0.953
_diffrn_measurement_device '95mm CCD camera on \k-goniostat'
_diffrn_measurement_device_type KappaCCD
_diffrn_measurement_method 'CCD rotation images, thick slices'
_diffrn_radiation_monochromator 'horizonally mounted graphite crystal'
_diffrn_radiation_probe x-ray
_diffrn_radiation_source 'fine-focus sealed tube'
_diffrn_radiation_type Mok\a
_diffrn_radiation_wavelength 0.71073
_diffrn_reflns_av_R_equivalents 0.0351
_diffrn_reflns_av_sigmaI/netI 0.0774
_diffrn_reflns_limit_h_max 10
_diffrn_reflns_limit_h_min -9
_diffrn_reflns_limit_k_max 16
_diffrn_reflns_limit_k_min -14
_diffrn_reflns_limit_l_max 23
_diffrn_reflns_limit_l_min -24
_diffrn_reflns_number 16204
_diffrn_reflns_theta_full 30.00
_diffrn_reflns_theta_max 30.00
_diffrn_reflns_theta_min 6.43
_diffrn_source 'Enraf Nonius FR590'
_exptl_absorpt_coefficient_mu 1.573
_exptl_absorpt_correction_T_max 0.644
_exptl_absorpt_correction_T_min 0.556
_exptl_absorpt_correction_type sphere
_exptl_crystal_colour green
_exptl_crystal_density_diffrn 1.691
_exptl_crystal_density_method 'not measured'
_exptl_crystal_description 'rectangular prim'
_exptl_crystal_F_000 748
_exptl_crystal_size_max 0.38
_exptl_crystal_size_mid 0.35
_exptl_crystal_size_min 0.28
_refine_diff_density_max 0.753
_refine_diff_density_min -0.710
_refine_diff_density_rms 0.089
_refine_ls_extinction_method none
_refine_ls_goodness_of_fit_ref 1.030
_refine_ls_hydrogen_treatment constr
_refine_ls_matrix_type full
_refine_ls_number_parameters 388
_refine_ls_number_reflns 7950
_refine_ls_number_restraints 0
_refine_ls_restrained_S_all 1.030
_refine_ls_R_factor_all 0.1052
_refine_ls_R_factor_gt 0.0494
_refine_ls_shift/su_max 0.001
_refine_ls_shift/su_mean 0.000
_refine_ls_structure_factor_coef Fsqd
_refine_ls_weighting_details 'calc w=1/[\s^2^(Fo^2^)+(0.0710P)^2^+0.2711P] where P=(Fo^2^+2Fc^2^)/3'
_refine_ls_weighting_scheme calc
_refine_ls_wR_factor_gt 0.1212
_refine_ls_wR_factor_ref 0.1420
_reflns_number_gt 4815
_reflns_number_total 7950
_reflns_threshold_expression >2sigma(I)
_cod_data_source_file cg200675u_si_003.cif
_cod_data_source_block compound2
_cod_database_code 4502734

loop_
_symmetry_equiv_pos_as_xyz
'x, y, z'
'-x, -y, -z'

loop_
_atom_site_label
_atom_site_type_symbol
_atom_site_fract_x
_atom_site_fract_y
_atom_site_fract_z
_atom_site_U_iso_or_equiv
_atom_site_adp_type
_atom_site_occupancy
_atom_site_symmetry_multiplicity
_atom_site_calc_flag
_atom_site_refinement_flags
Cu1 Cu 0.56240(5) 0.94671(3) 0.10025(2) 0.03002(13) Uani 1 1 d .
Cu2 Cu -0.06684(5) 0.94716(3) 0.41967(2) 0.03235(13) Uani 1 1 d .
N11 N 0.3837(3) 0.9302(2) 0.20164(15) 0.0274(6) Uani 1 1 d .
N12 N 0.5467(3) 1.1126(2) 0.10521(16) 0.0273(6) Uani 1 1 d .
N13 N 0.1121(3) 0.9305(2) 0.32448(15) 0.0285(6) Uani 1 1 d .
N14 N -0.0558(3) 1.1149(2) 0.35558(15) 0.0285(6) Uani 1 1 d .
C10 C 0.3145(5) 0.8294(3) 0.2481(2) 0.0354(8) Uani 1 1 d .
H10 H 0.3521 0.7588 0.2363 0.043 Uiso 1 1 calc R
C11 C 0.1859(5) 0.8298(3) 0.3142(2) 0.0368(8) Uani 1 1 d .
H11 H 0.1513 0.7592 0.3514 0.044 Uiso 1 1 calc R
C12 C 0.1686(4) 1.0332(3) 0.27296(17) 0.0241(6) Uani 1 1 d .
C13 C 0.3226(4) 1.0326(3) 0.21637(18) 0.0251(6) Uani 1 1 d .
C14 C 0.4395(4) 1.1340(3) 0.16983(18) 0.0262(7) Uani 1 1 d .
C15 C 0.4520(4) 1.2363(3) 0.1917(2) 0.0344(8) Uani 1 1 d .
H15 H 0.3842 1.2471 0.2384 0.041 Uiso 1 1 calc R
C16 C 0.5671(5) 1.3227(3) 0.1428(2) 0.0392(8) Uani 1 1 d .
H16 H 0.5746 1.3938 0.1554 0.047 Uiso 1 1 calc R
C17 C 0.6706(5) 1.3032(3) 0.0756(2) 0.0410(9) Uani 1 1 d .
H17 H 0.7467 1.3614 0.0416 0.049 Uiso 1 1 calc R
C18 C 0.6605(4) 1.1968(3) 0.0591(2) 0.0331(8) Uani 1 1 d .
H18 H 0.7344 1.1827 0.0147 0.040 Uiso 1 1 calc R
C19 C 0.0495(4) 1.1353(3) 0.28318(18) 0.0277(7) Uani 1 1 d .
C20 C 0.0333(4) 1.2395(3) 0.2247(2) 0.0339(8) Uani 1 1 d .
H20 H 0.0981 1.2499 0.1736 0.041 Uiso 1 1 calc R
C21 C -0.0813(5) 1.3287(3) 0.2433(2) 0.0420(9) Uani 1 1 d .
H21 H -0.0906 1.4009 0.2055 0.050 Uiso 1 1 calc R
C22 C -0.1813(5) 1.3091(3) 0.3186(2) 0.0433(9) Uani 1 1 d .
H22 H -0.2561 1.3686 0.3327 0.052 Uiso 1 1 calc R
C23 C -0.1685(4) 1.2000(3) 0.3725(2) 0.0361(8) Uani 1 1 d .
H23 H -0.2408 1.1854 0.4222 0.043 Uiso 1 1 calc R
O1 O 0.7122(3) 0.9833(2) -0.00313(13) 0.0350(5) Uani 1 1 d .
O2 O 0.5415(3) 0.78488(19) 0.10515(15) 0.0373(6) Uani 1 1 d .
O3 O 0.9232(3) 0.9319(2) -0.09187(14) 0.0435(6) Uani 1 1 d .
O4 O 0.6311(4) 0.6285(2) 0.06427(18) 0.0513(7) Uani 1 1 d .
C1 C 0.8264(4) 0.9084(3) -0.02629(19) 0.0307(7) Uani 1 1 d .
C2 C 0.8423(4) 0.7864(3) 0.0289(2) 0.0366(8) Uani 1 1 d .
H1 H 0.9147 0.7903 0.0709 0.044 Uiso 1 1 calc R
H2 H 0.9109 0.7367 -0.0015 0.044 Uiso 1 1 calc R
C3 C 0.6608(4) 0.7277(3) 0.0683(2) 0.0341(8) Uani 1 1 d .
O31 O -0.2174(3) 0.9828(2) 0.51018(14) 0.0382(6) Uani 1 1 d .
O32 O -0.0347(3) 0.7854(2) 0.47445(15) 0.0420(6) Uani 1 1 d .
O33 O -0.4187(3) 0.9303(2) 0.61934(15) 0.0493(7) Uani 1 1 d .
O34 O -0.1270(5) 0.6237(2) 0.5656(2) 0.0709(10) Uani 1 1 d .
C31 C -0.3243(4) 0.9080(3) 0.5607(2) 0.0357(8) Uani 1 1 d .
C32 C -0.3377(5) 0.7872(3) 0.5489(3) 0.0479(10) Uani 1 1 d .
H31 H -0.4126 0.7935 0.5058 0.058 Uiso 1 1 calc R
H32 H -0.4026 0.7373 0.5975 0.058 Uiso 1 1 calc R
C33 C -0.1556(5) 0.7271(3) 0.5293(2) 0.0445(9) Uani 1 1 d .
O1W O 0.8170(3) 0.9144(2) 0.18493(15) 0.0443(6) Uani 1 1 d .
O2W O -0.3167(4) 0.9125(3) 0.34819(17) 0.0549(7) Uani 1 1 d .
O3W O 0.9488(7) 0.6827(4) 0.2228(4) 0.1299(18) Uani 1 1 d .
O4W O -0.4228(19) 0.6495(14) 0.3800(9) 0.433(12) Uani 1 1 d .
O5W O 0.8692(4) 0.5529(2) -0.05155(17) 0.0559(8) Uani 1 1 d .
O6W O 0.2565(5) 0.5739(3) 0.1448(2) 0.0792(10) Uani 1 1 d .
O7W O 0.2582(10) 0.5720(8) 0.5102(6) 0.218(4) Uani 1 1 d .
O8W O 0.084(2) 0.4248(12) 0.6173(10) 0.355(7) Uani 1 1 d .
O9W O -0.3709(8) 0.5215(7) 0.7022(4) 0.185(3) Uani 1 1 d .

loop_
_atom_site_aniso_label
_atom_site_aniso_U_11
_atom_site_aniso_U_22
_atom_site_aniso_U_33
_atom_site_aniso_U_23
_atom_site_aniso_U_13
_atom_site_aniso_U_12
Cu1 0.0314(2) 0.0306(2) 0.0258(2) -0.00988(16) 0.01077(16) -0.00423(16)
Cu2 0.0328(2) 0.0365(2) 0.0224(2) -0.00515(17) 0.00921(16) 0.00103(16)
N11 0.0282(13) 0.0290(14) 0.0231(14) -0.0071(11) 0.0047(10) -0.0024(10)
N12 0.0264(13) 0.0305(14) 0.0234(14) -0.0063(11) 0.0010(10) -0.0004(10)
N13 0.0272(13) 0.0328(14) 0.0234(14) -0.0077(11) 0.0049(10) -0.0017(11)
N14 0.0250(13) 0.0361(15) 0.0223(14) -0.0072(11) 0.0025(10) 0.0018(11)
C10 0.0404(18) 0.0273(17) 0.0353(19) -0.0093(14) 0.0096(15) -0.0027(14)
C11 0.0423(19) 0.0297(17) 0.0328(19) -0.0055(14) 0.0108(15) -0.0055(14)
C12 0.0236(14) 0.0332(16) 0.0161(14) -0.0088(12) -0.0003(11) -0.0020(12)
C13 0.0259(15) 0.0304(16) 0.0189(15) -0.0064(12) -0.0018(12) -0.0028(12)
C14 0.0246(14) 0.0291(16) 0.0234(16) -0.0052(12) 0.0006(12) -0.0048(12)
C15 0.0328(17) 0.0396(19) 0.0327(19) -0.0142(15) -0.0010(14) -0.0026(14)
C16 0.0374(18) 0.0311(18) 0.049(2) -0.0101(16) -0.0060(16) -0.0053(14)
C17 0.0358(18) 0.0377(19) 0.042(2) -0.0002(16) 0.0028(16) -0.0114(15)
C18 0.0286(16) 0.0365(18) 0.0278(17) -0.0015(14) 0.0067(13) -0.0064(13)
C19 0.0250(15) 0.0354(17) 0.0219(16) -0.0079(13) 0.0009(12) -0.0014(12)
C20 0.0301(16) 0.0371(18) 0.0290(18) -0.0023(14) 0.0006(13) 0.0022(13)
C21 0.0377(19) 0.041(2) 0.042(2) -0.0049(16) -0.0037(16) 0.0047(15)
C22 0.0386(19) 0.043(2) 0.049(2) -0.0189(18) -0.0002(17) 0.0097(16)
C23 0.0296(17) 0.044(2) 0.0352(19) -0.0174(16) 0.0054(14) 0.0030(14)
O1 0.0373(12) 0.0375(13) 0.0262(12) -0.0084(10) 0.0098(10) -0.0016(10)
O2 0.0362(12) 0.0343(12) 0.0400(14) -0.0151(10) 0.0137(10) -0.0061(10)
O3 0.0361(13) 0.0633(17) 0.0277(13) -0.0125(12) 0.0103(10) -0.0037(12)
O4 0.0543(16) 0.0321(14) 0.0660(19) -0.0203(13) 0.0163(14) -0.0077(11)
C1 0.0214(15) 0.0463(19) 0.0272(17) -0.0171(14) 0.0041(12) -0.0057(13)
C2 0.0272(16) 0.0411(19) 0.042(2) -0.0177(16) 0.0041(14) 0.0034(14)
C3 0.0359(18) 0.0317(18) 0.0323(19) -0.0078(14) 0.0032(14) -0.0026(14)
O31 0.0392(13) 0.0465(14) 0.0253(12) -0.0100(10) 0.0092(10) -0.0003(10)
O32 0.0432(14) 0.0404(14) 0.0332(14) -0.0024(11) 0.0109(11) 0.0011(10)
O33 0.0403(14) 0.0752(19) 0.0294(14) -0.0164(13) 0.0107(11) 0.0007(13)
O34 0.083(2) 0.0421(16) 0.065(2) 0.0102(15) 0.0185(17) 0.0026(14)
C31 0.0249(16) 0.059(2) 0.0218(17) -0.0108(15) -0.0001(13) 0.0022(15)
C32 0.0364(19) 0.055(2) 0.048(2) -0.0106(18) 0.0113(17) -0.0125(17)
C33 0.050(2) 0.048(2) 0.031(2) -0.0085(17) 0.0094(16) -0.0055(17)
O1W 0.0422(14) 0.0530(15) 0.0374(15) -0.0124(12) -0.0033(11) -0.0027(11)
O2W 0.0494(15) 0.0727(19) 0.0423(16) -0.0148(14) -0.0081(13) 0.0027(13)
O3W 0.145(4) 0.096(3) 0.154(5) -0.036(3) -0.045(4) 0.021(3)
O4W 0.317(13) 0.439(16) 0.405(18) 0.257(15) -0.233(14) -0.233(13)
O5W 0.0653(18) 0.0462(15) 0.0527(18) -0.0170(13) 0.0156(14) -0.0064(13)
O6W 0.071(2) 0.096(3) 0.074(2) -0.032(2) 0.0129(18) -0.0301(18)
O7W 0.160(6) 0.267(9) 0.237(9) -0.109(7) -0.010(6) 0.090(6)
O8W 0.390(18) 0.306(15) 0.351(18) -0.033(12) -0.126(15) 0.057(12)
O9W 0.135(5) 0.239(7) 0.113(5) 0.054(4) 0.016(4) -0.006(4)

loop_
_atom_type_symbol
_atom_type_description
_atom_type_scat_dispersion_real
_atom_type_scat_dispersion_imag
_atom_type_scat_source
C C 0.0033 0.0016 'International Tables Vol C Tables 4.2.6.8 and 6.1.1.4'
H H 0.0000 0.0000 'International Tables Vol C Tables 4.2.6.8 and 6.1.1.4'
Cu Cu 0.3201 1.2651 'International Tables Vol C Tables 4.2.6.8 and 6.1.1.4'
N N 0.0061 0.0033 'International Tables Vol C Tables 4.2.6.8 and 6.1.1.4'
O O 0.0106 0.0060 'International Tables Vol C Tables 4.2.6.8 and 6.1.1.4'

loop_
_geom_angle_atom_site_label_1
_geom_angle_atom_site_label_2
_geom_angle_atom_site_label_3
_geom_angle
O2 Cu1 O1 94.21(10)
O2 Cu1 N12 171.25(9)
O1 Cu1 N12 93.42(10)
O2 Cu1 N11 91.64(10)
O1 Cu1 N11 171.54(10)
N12 Cu1 N11 80.34(10)
O32 Cu2 O31 93.62(10)
O32 Cu2 N14 170.45(10)
O31 Cu2 N14 93.49(10)
O32 Cu2 N13 91.81(10)
O31 Cu2 N13 171.61(11)
N14 Cu2 N13 80.44(10)
C10 N11 C13 120.1(3)
C10 N11 Cu1 125.0(2)
C13 N11 Cu1 114.63(18)
C18 N12 C14 118.7(3)
C18 N12 Cu1 124.0(2)
C14 N12 Cu1 115.90(19)
C11 N13 C12 120.1(3)
C11 N13 Cu2 125.1(2)
C12 N13 Cu2 114.5(2)
C23 N14 C19 119.4(3)
C23 N14 Cu2 124.1(2)
C19 N14 Cu2 115.3(2)
N11 C10 C11 119.7(3)
N13 C11 C10 120.2(3)
N13 C12 C13 118.8(3)
N13 C12 C19 113.4(2)
C13 C12 C19 127.7(3)
N11 C13 C12 119.1(3)
N11 C13 C14 113.1(2)
C12 C13 C14 127.7(3)
N12 C14 C15 121.8(3)
N12 C14 C13 113.1(3)
C15 C14 C13 124.9(3)
C14 C15 C16 118.6(3)
C17 C16 C15 119.6(3)
C18 C17 C16 119.3(3)
N12 C18 C17 121.8(3)
N14 C19 C20 121.3(3)
N14 C19 C12 113.4(3)
C20 C19 C12 125.1(3)
C19 C20 C21 118.8(3)
C22 C21 C20 119.3(3)
C23 C22 C21 118.9(3)
N14 C23 C22 122.0(3)
C1 O1 Cu1 122.8(2)
C3 O2 Cu1 123.8(2)
O3 C1 O1 122.9(3)
O3 C1 C2 118.3(3)
O1 C1 C2 118.8(3)
C1 C2 C3 116.0(3)
O4 C3 O2 121.8(3)
O4 C3 C2 120.2(3)
O2 C3 C2 118.1(3)
C31 O31 Cu2 122.8(2)
C33 O32 Cu2 123.5(2)
O33 C31 O31 122.8(4)
O33 C31 C32 117.9(3)
O31 C31 C32 119.2(3)
C31 C32 C33 115.8(3)
O34 C33 O32 121.7(3)
O34 C33 C32 119.6(3)
O32 C33 C32 118.7(3)

loop_
_geom_bond_atom_site_label_1
_geom_bond_atom_site_label_2
_geom_bond_distance
Cu1 O2 1.904(2)
Cu1 O1 1.931(2)
Cu1 N12 1.981(3)
Cu1 N11 2.020(2)
Cu2 O32 1.905(2)
Cu2 O31 1.927(2)
Cu2 N14 1.992(3)
Cu2 N13 2.015(2)
N11 C10 1.327(4)
N11 C13 1.344(4)
N12 C18 1.342(4)
N12 C14 1.356(4)
N13 C11 1.324(4)
N13 C12 1.346(4)
N14 C23 1.331(4)
N14 C19 1.354(4)
C10 C11 1.385(4)
C12 C13 1.392(4)
C12 C19 1.481(4)
C13 C14 1.489(4)
C14 C15 1.374(4)
C15 C16 1.379(4)
C16 C17 1.373(5)
C17 C18 1.371(5)
C19 C20 1.378(4)
C20 C21 1.387(5)
C21 C22 1.379(5)
C22 C23 1.379(5)
O1 C1 1.287(4)
O2 C3 1.282(4)
O3 C1 1.231(4)
O4 C3 1.227(4)
C1 C2 1.506(5)
C2 C3 1.517(4)
O31 C31 1.278(4)
O32 C33 1.284(4)
O33 C31 1.234(4)
O34 C33 1.232(5)
C31 C32 1.507(5)
C32 C33 1.511(5)
